data_2226412
loop_
_publ_author_name
'Gu\'eret, St\'ephanie M.'
'Boyd, Peter D. W.'
'Brimble, Margaret A.'

_publ_section_title
;
 (1<i>R</i>,6<i>R</i>,13<i>R</i>,18<i>R</i>)-(<i>Z</i>,<i>Z</i>)-1,18-Bis[(4<i>R</i>)-2,2-dimethyl-1,3-dioxolan-4-yl]-3,16-dimethylene-8,20-diazadispiro[5.6.5.6]tetracosa-7,19-diene
;
_journal_coeditor_code DN2578
_journal_issue 7
_journal_name_full 'Acta Crystallographica Section E'
_journal_page_first o1778
_journal_page_last o1779
_journal_paper_doi 10.1107/S1600536810023998
_journal_volume 66
_journal_year 2010
_chemical_formula_iupac 'C34 H54 N2 O4'
_chemical_formula_moiety 'C34 H54 N2 O4'
_chemical_formula_sum 'C34 H54 N2 O4'
_chemical_formula_weight 554.80
_chemical_name_systematic
;
(1<i>R</i>,6<i>R</i>,13<i>R</i>,18<i>R</i>)-(<i>Z</i>,<i>Z</i>)-
1,18-Bis[(4<i>R</i>)-2,2-dimethyl-1,3-dioxolan-4-yl]-3,16-dimethylene-
8,20-diazadispiro[5.6.5.6]tetracosa-7,19-diene
;
_space_group_IT_number 1
_symmetry_cell_setting triclinic
_symmetry_space_group_name_Hall 'P 1'
_symmetry_space_group_name_H-M 'P 1'
_atom_sites_solution_hydrogens geom
_atom_sites_solution_primary direct
_atom_sites_solution_secondary difmap
_audit_creation_method SHELXL-97
_cell_angle_alpha 79.1430(10)
_cell_angle_beta 88.0430(10)
_cell_angle_gamma 83.8550(10)
_cell_formula_units_Z 1
_cell_length_a 6.87100(10)
_cell_length_b 10.1701(2)
_cell_length_c 11.7947(2)
_cell_measurement_reflns_used 6455
_cell_measurement_temperature 93(2)
_cell_measurement_theta_max 27.92
_cell_measurement_theta_min 1.76
_cell_volume 804.71(2)
_computing_cell_refinement 'SAINT (Siemens, 1995)'
_computing_data_collection 'SMART (Siemens, 1995)'
_computing_data_reduction 'SAINT (Siemens, 1995)'
_computing_molecular_graphics
;
ORTEPIII (Burnett & Johnson, 1996), ORTEP-3 for Windows (Farrugia,
1997) and
Mercury (Macrae <i>et al.</i>,  2006)
;
_computing_publication_material 'WinGX (Farrugia, 1999) and publCIF (Westrip, 2010)'
_computing_structure_refinement 'SHELXL97 (Sheldrick, 2008)'
_computing_structure_solution 'SHELXS97 (Sheldrick, 2008)'
_diffrn_ambient_temperature 93(2)
_diffrn_measured_fraction_theta_full 0.991
_diffrn_measured_fraction_theta_max 0.991
_diffrn_measurement_device_type 'Siemens SMART CCD'
_diffrn_measurement_method '\w scans'
_diffrn_radiation_monochromator graphite
_diffrn_radiation_source 'fine-focus sealed tube'
_diffrn_radiation_type MoK\a
_diffrn_radiation_wavelength 0.71073
_diffrn_reflns_av_R_equivalents 0.0423
_diffrn_reflns_av_sigmaI/netI 0.0345
_diffrn_reflns_limit_h_max 9
_diffrn_reflns_limit_h_min -9
_diffrn_reflns_limit_k_max 13
_diffrn_reflns_limit_k_min -13
_diffrn_reflns_limit_l_max 15
_diffrn_reflns_limit_l_min -15
_diffrn_reflns_number 19146
_diffrn_reflns_theta_full 27.92
_diffrn_reflns_theta_max 27.92
_diffrn_reflns_theta_min 1.76
_diffrn_standards_number 0
_exptl_absorpt_coefficient_mu 0.074
_exptl_absorpt_correction_type none
_exptl_crystal_colour colourless
_exptl_crystal_density_diffrn 1.145
_exptl_crystal_density_method 'not measured'
_exptl_crystal_description needle
_exptl_crystal_F_000 304
_exptl_crystal_size_max 0.36
_exptl_crystal_size_mid 0.19
_exptl_crystal_size_min 0.1
_refine_diff_density_max 0.277
_refine_diff_density_min -0.181
_refine_ls_extinction_method none
_refine_ls_goodness_of_fit_ref 0.924
_refine_ls_hydrogen_treatment constr
_refine_ls_matrix_type full
_refine_ls_number_parameters 365
_refine_ls_number_reflns 3824
_refine_ls_number_restraints 3
_refine_ls_restrained_S_all 0.924
_refine_ls_R_factor_all 0.0386
_refine_ls_R_factor_gt 0.0345
_refine_ls_shift/su_max 0.000
_refine_ls_shift/su_mean 0.000
_refine_ls_structure_factor_coef Fsqd
_refine_ls_weighting_details 'calc w=1/[\s^2^(Fo^2^)+(0.0645P)^2^+0.1019P] where P=(Fo^2^+2Fc^2^)/3'
_refine_ls_weighting_scheme calc
_refine_ls_wR_factor_gt 0.0877
_refine_ls_wR_factor_ref 0.0910
_reflns_number_gt 3555
_reflns_number_total 3824
_reflns_threshold_expression I>2\s(I)
_cod_data_source_file dn2578.cif
_cod_data_source_block I
_cod_database_code 2226412
_cod_database_fobs_code 2226412

loop_
_symmetry_equiv_pos_as_xyz
'x, y, z'

loop_
_atom_site_type_symbol
_atom_site_label
_atom_site_fract_x
_atom_site_fract_y
_atom_site_fract_z
_atom_site_U_iso_or_equiv
_atom_site_adp_type
_atom_site_calc_flag
_atom_site_refinement_flags
_atom_site_occupancy
_atom_site_disorder_assembly
_atom_site_disorder_group
C C5 0.4859(3) -0.46661(18) 0.09602(16) 0.0179(3) Uani d . 1 . .
H H1A 0.6114 -0.4649 0.0558 0.021 Uiso calc R 1 . .
H H1B 0.5112 -0.4882 0.1782 0.021 Uiso calc R 1 . .
C C4 0.3776(3) -0.57809(18) 0.06285(17) 0.0213(4) Uani d . 1 . .
H H2A 0.3781 -0.5684 -0.0206 0.026 Uiso calc R 1 . .
H H2B 0.4463 -0.6650 0.0942 0.026 Uiso calc R 1 . .
C C3 0.1690(3) -0.57332(19) 0.10718(17) 0.0220(4) Uani d . 1 . .
C C2 0.0573(3) -0.43578(19) 0.07628(17) 0.0203(4) Uani d . 1 . .
H H4A -0.0731 -0.4383 0.1103 0.024 Uiso calc R 1 . .
H H4B 0.0441 -0.4122 -0.0069 0.024 Uiso calc R 1 . .
C C1 0.1606(3) -0.32679(18) 0.11917(16) 0.0157(3) Uani d . 1 . .
H H5 0.0887 -0.2394 0.0889 0.019 Uiso calc R 1 . .
C C6 0.3720(3) -0.32518(17) 0.06741(15) 0.0154(3) Uani d . 1 . .
C C19 0.4921(3) -0.22460(17) 0.11200(15) 0.0168(3) Uani d . 1 . .
H H7A 0.5030 -0.2515 0.1951 0.020 Uiso calc R 1 . .
H H7B 0.6233 -0.2327 0.0793 0.020 Uiso calc R 1 . .
C C18 0.4100(3) -0.07590(18) 0.08484(16) 0.0181(4) Uani d . 1 . .
H H8A 0.4276 -0.0419 0.0030 0.022 Uiso calc R 1 . .
H H8B 0.2705 -0.0689 0.1019 0.022 Uiso calc R 1 . .
C C17 0.5083(3) 0.01164(19) 0.15356(16) 0.0217(4) Uani d . 1 . .
H H9A 0.4320 0.0988 0.1453 0.026 Uiso calc R 1 . .
H H9B 0.5053 -0.0297 0.2346 0.026 Uiso calc R 1 . .
C C16 0.7199(3) 0.03345(19) 0.11786(16) 0.0204(4) Uani d . 1 . .
H H10A 0.7725 0.0862 0.1679 0.024 Uiso calc R 1 . .
H H10B 0.7985 -0.0529 0.1267 0.024 Uiso calc R 1 . .
C C14 0.8639(3) 0.05893(18) -0.06562(16) 0.0172(3) Uani d . 1 . .
H H11 0.9483 -0.0144 -0.0314 0.021 Uiso calc R 1 . .
C C13 0.8986(3) 0.11417(17) -0.19270(15) 0.0158(3) Uani d . 1 . .
C C12 0.8646(3) -0.00132(17) -0.25696(15) 0.0166(3) Uani d . 1 . .
H H13A 0.8760 0.0318 -0.3393 0.020 Uiso calc R 1 . .
H H13B 0.9680 -0.0739 -0.2363 0.020 Uiso calc R 1 . .
C C11 0.6682(3) -0.05878(18) -0.23246(16) 0.0185(4) Uani d . 1 . .
H H14A 0.5636 0.0120 -0.2564 0.022 Uiso calc R 1 . .
H H14B 0.6535 -0.0900 -0.1500 0.022 Uiso calc R 1 . .
C C10 0.6486(3) -0.17543(19) -0.29504(16) 0.0211(4) Uani d . 1 . .
H H15A 0.6386 -0.1407 -0.3773 0.025 Uiso calc R 1 . .
H H15B 0.7658 -0.2383 -0.2827 0.025 Uiso calc R 1 . .
C C9 0.4705(3) -0.25019(19) -0.25415(16) 0.0200(4) Uani d . 1 . .
H H16A 0.3527 -0.1878 -0.2649 0.024 Uiso calc R 1 . .
H H16B 0.4596 -0.3191 -0.2997 0.024 Uiso calc R 1 . .
C C7 0.3587(3) -0.27786(17) -0.06275(15) 0.0168(3) Uani d . 1 . .
H H17 0.2497 -0.2210 -0.0922 0.020 Uiso calc R 1 . .
C C24 1.1175(3) 0.13759(19) -0.20847(16) 0.0186(4) Uani d . 1 . .
H H24A 1.1966 0.0552 -0.1758 0.022 Uiso calc R 1 . .
H H24B 1.1485 0.1584 -0.2903 0.022 Uiso calc R 1 . .
C C23 1.1716(3) 0.2520(2) -0.15120(18) 0.0228(4) Uani d . 1 . .
H H19A 1.1577 0.2268 -0.0680 0.027 Uiso calc R 1 . .
H H19B 1.3070 0.2674 -0.1692 0.027 Uiso calc R 1 . .
C C22 1.0408(3) 0.37918(19) -0.19363(17) 0.0215(4) Uani d . 1 . .
C C21 0.8255(3) 0.36185(18) -0.17768(16) 0.0192(4) Uani d . 1 . .
H H21A 0.7500 0.4456 -0.2108 0.023 Uiso calc R 1 . .
H H21B 0.7945 0.3424 -0.0958 0.023 Uiso calc R 1 . .
C C20 0.7648(3) 0.24717(17) -0.23484(15) 0.0161(3) Uani d . 1 . .
H H22 0.6311 0.2313 -0.2085 0.019 Uiso calc R 1 . .
C C25 0.0869(4) -0.6775(2) 0.1672(2) 0.0326(5) Uani d . 1 . .
H H23A 0.1591 -0.7612 0.1848 0.039 Uiso calc R 1 . .
H H23B -0.0430 -0.6667 0.1917 0.039 Uiso calc R 1 . .
C C26 0.1524(3) -0.34631(18) 0.25092(15) 0.0177(3) Uani d . 1 . .
H H24 0.2561 -0.4151 0.2841 0.021 Uiso calc R 1 . .
C C27 -0.0430(3) -0.3762(2) 0.30981(17) 0.0253(4) Uani d . 1 . .
H H25A -0.1517 -0.3269 0.2644 0.030 Uiso calc R 1 . .
H H25B -0.0578 -0.4716 0.3225 0.030 Uiso calc R 1 . .
C C28 0.0987(3) -0.2278(2) 0.39969(16) 0.0252(4) Uani d . 1 . .
C C29 -0.0117(5) -0.0934(3) 0.4064(2) 0.0448(7) Uani d . 1 . .
H H27A -0.0607 -0.0939 0.4837 0.067 Uiso calc R 1 . .
H H27B -0.1193 -0.0765 0.3540 0.067 Uiso calc R 1 . .
H H27C 0.0743 -0.0240 0.3858 0.067 Uiso calc R 1 . .
C C30 0.2597(4) -0.2692(3) 0.4873(2) 0.0409(6) Uani d . 1 . .
H H28A 0.3296 -0.3527 0.4758 0.061 Uiso calc R 1 . .
H H28B 0.2036 -0.2803 0.5637 0.061 Uiso calc R 1 . .
H H28C 0.3482 -0.2009 0.4780 0.061 Uiso calc R 1 . .
C C31 1.1091(3) 0.4943(2) -0.2410(2) 0.0293(4) Uani d . 1 . .
H H29A 1.2434 0.4991 -0.2492 0.035 Uiso calc R 1 . .
H H29B 1.0228 0.5704 -0.2660 0.035 Uiso calc R 1 . .
C C32 0.7610(3) 0.28862(18) -0.36663(16) 0.0186(4) Uani d . 1 . .
H H30 0.8924 0.2709 -0.3990 0.022 Uiso calc R 1 . .
C C33 0.6765(3) 0.4318(2) -0.41643(17) 0.0232(4) Uani d . 1 . .
H H31A 0.5655 0.4606 -0.3708 0.028 Uiso calc R 1 . .
H H31B 0.7745 0.4945 -0.4207 0.028 Uiso calc R 1 . .
C C34 0.5546(3) 0.28908(19) -0.52033(16) 0.0232(4) Uani d . 1 . .
C C36 0.3332(3) 0.2966(2) -0.5167(2) 0.0309(5) Uani d . 1 . .
H H33A 0.2833 0.3430 -0.4564 0.046 Uiso calc R 1 . .
H H33B 0.2935 0.2072 -0.5020 0.046 Uiso calc R 1 . .
H H33C 0.2825 0.3443 -0.5895 0.046 Uiso calc R 1 . .
C C35 0.6449(4) 0.2274(2) -0.61933(19) 0.0352(5) Uani d . 1 . .
H H34A 0.6040 0.1391 -0.6145 0.053 Uiso calc R 1 . .
H H34B 0.7850 0.2209 -0.6152 0.053 Uiso calc R 1 . .
H H34C 0.6031 0.2829 -0.6912 0.053 Uiso calc R 1 . .
N N15 0.7312(2) 0.10360(16) -0.00257(14) 0.0188(3) Uani d . 1 . .
N N8 0.4889(2) -0.31236(15) -0.13220(13) 0.0183(3) Uani d . 1 . .
O O1 -0.0310(2) -0.33110(17) 0.41672(13) 0.0323(4) Uani d . 1 . .
O O2 0.1763(2) -0.22053(14) 0.28513(11) 0.0225(3) Uani d . 1 . .
O O3 0.6256(2) 0.21281(14) -0.41259(12) 0.0250(3) Uani d . 1 . .
O O4 0.6178(2) 0.42036(14) -0.52929(12) 0.0261(3) Uani d . 1 . .

loop_
_atom_site_aniso_label
_atom_site_aniso_U_11
_atom_site_aniso_U_22
_atom_site_aniso_U_33
_atom_site_aniso_U_12
_atom_site_aniso_U_13
_atom_site_aniso_U_23
C5 0.0147(8) 0.0156(8) 0.0226(9) -0.0016(7) -0.0016(7) -0.0012(7)
C4 0.0204(9) 0.0150(8) 0.0286(10) -0.0041(7) 0.0015(7) -0.0036(7)
C3 0.0213(10) 0.0216(9) 0.0257(10) -0.0065(7) -0.0005(8) -0.0081(7)
C2 0.0145(8) 0.0245(9) 0.0235(9) -0.0059(7) -0.0016(7) -0.0066(7)
C1 0.0120(8) 0.0160(7) 0.0190(8) -0.0015(6) -0.0016(6) -0.0026(6)
C6 0.0138(8) 0.0144(8) 0.0181(8) -0.0028(6) -0.0007(6) -0.0023(6)
C19 0.0152(8) 0.0162(8) 0.0191(8) -0.0026(7) -0.0017(7) -0.0029(7)
C18 0.0173(9) 0.0176(8) 0.0189(8) -0.0023(7) 0.0006(7) -0.0022(7)
C17 0.0286(10) 0.0175(9) 0.0202(9) -0.0065(7) 0.0057(8) -0.0050(7)
C16 0.0259(10) 0.0197(8) 0.0172(8) -0.0076(7) 0.0013(7) -0.0048(7)
C14 0.0165(9) 0.0162(8) 0.0196(8) -0.0024(7) -0.0028(7) -0.0044(7)
C13 0.0152(9) 0.0155(8) 0.0177(8) -0.0030(6) 0.0009(7) -0.0049(6)
C12 0.0167(8) 0.0153(8) 0.0179(8) -0.0023(7) 0.0021(7) -0.0036(6)
C11 0.0191(9) 0.0166(8) 0.0206(8) -0.0039(7) 0.0023(7) -0.0046(7)
C10 0.0237(9) 0.0220(9) 0.0198(8) -0.0078(7) 0.0043(7) -0.0075(7)
C9 0.0239(9) 0.0202(8) 0.0182(8) -0.0075(7) 0.0004(7) -0.0064(7)
C7 0.0163(9) 0.0141(8) 0.0199(8) -0.0021(7) -0.0027(7) -0.0020(6)
C24 0.0131(8) 0.0202(9) 0.0230(9) -0.0020(7) 0.0022(7) -0.0052(7)
C23 0.0162(9) 0.0232(9) 0.0301(10) -0.0050(7) 0.0022(8) -0.0068(8)
C22 0.0226(10) 0.0216(9) 0.0226(9) -0.0061(8) 0.0028(7) -0.0087(7)
C21 0.0209(9) 0.0147(8) 0.0223(9) -0.0023(7) 0.0024(7) -0.0046(7)
C20 0.0145(8) 0.0156(8) 0.0180(8) -0.0030(6) 0.0024(6) -0.0022(6)
C25 0.0293(11) 0.0237(10) 0.0451(13) -0.0077(8) 0.0085(10) -0.0061(9)
C26 0.0191(9) 0.0159(8) 0.0176(8) -0.0039(7) -0.0003(7) -0.0008(6)
C27 0.0243(10) 0.0339(11) 0.0185(9) -0.0090(8) 0.0015(8) -0.0040(8)
C28 0.0303(11) 0.0298(10) 0.0159(8) -0.0079(8) 0.0021(8) -0.0032(7)
C29 0.0646(18) 0.0409(13) 0.0276(11) 0.0057(12) 0.0111(11) -0.0115(10)
C30 0.0420(14) 0.0545(15) 0.0261(11) -0.0148(12) -0.0092(10) 0.0001(10)
C31 0.0250(10) 0.0236(10) 0.0409(12) -0.0096(8) 0.0057(9) -0.0073(9)
C32 0.0189(9) 0.0162(8) 0.0205(8) -0.0044(7) 0.0006(7) -0.0015(6)
C33 0.0249(10) 0.0201(9) 0.0234(9) -0.0025(8) -0.0019(8) -0.0008(7)
C34 0.0277(10) 0.0212(9) 0.0186(9) -0.0031(8) -0.0005(8) 0.0025(7)
C36 0.0266(11) 0.0340(11) 0.0306(11) -0.0048(9) -0.0026(9) -0.0005(9)
C35 0.0470(14) 0.0316(11) 0.0243(10) 0.0027(10) 0.0038(10) -0.0028(9)
N15 0.0205(8) 0.0176(7) 0.0186(7) -0.0051(6) 0.0020(6) -0.0026(6)
N8 0.0202(8) 0.0151(7) 0.0209(7) -0.0064(6) 0.0011(6) -0.0044(6)
O1 0.0334(9) 0.0466(10) 0.0200(7) -0.0171(7) 0.0064(6) -0.0085(7)
O2 0.0295(8) 0.0223(6) 0.0174(6) -0.0072(6) 0.0051(5) -0.0067(5)
O3 0.0331(8) 0.0200(6) 0.0213(7) -0.0086(6) -0.0082(6) 0.0024(5)
O4 0.0322(8) 0.0218(7) 0.0220(7) -0.0065(6) -0.0028(6) 0.0039(5)

loop_
_atom_type_symbol
_atom_type_description
_atom_type_scat_dispersion_real
_atom_type_scat_dispersion_imag
_atom_type_scat_source
C C 0.0033 0.0016 'International Tables Vol C Tables 4.2.6.8 and 6.1.1.4'
H H 0.0000 0.0000 'International Tables Vol C Tables 4.2.6.8 and 6.1.1.4'
N N 0.0061 0.0033 'International Tables Vol C Tables 4.2.6.8 and 6.1.1.4'
O O 0.0106 0.0060 'International Tables Vol C Tables 4.2.6.8 and 6.1.1.4'

loop_
_geom_angle_atom_site_label_1
_geom_angle_atom_site_label_2
_geom_angle_atom_site_label_3
_geom_angle_site_symmetry_1
_geom_angle_site_symmetry_3
_geom_angle
_geom_angle_publ_flag
C4 C5 C6 . . 113.61(15) ?
C4 C5 H1A . . 108.8 ?
C6 C5 H1A . . 108.8 ?
C4 C5 H1B . . 108.8 ?
C6 C5 H1B . . 108.8 ?
H1A C5 H1B . . 107.7 ?
C3 C4 C5 . . 112.00(16) ?
C3 C4 H2A . . 109.2 ?
C5 C4 H2A . . 109.2 ?
C3 C4 H2B . . 109.2 ?
C5 C4 H2B . . 109.2 ?
H2A C4 H2B . . 107.9 ?
C25 C3 C4 . . 124.92(19) ?
C25 C3 C2 . . 121.83(19) ?
C4 C3 C2 . . 113.25(16) ?
C3 C2 C1 . . 111.92(15) ?
C3 C2 H4A . . 109.2 ?
C1 C2 H4A . . 109.2 ?
C3 C2 H4B . . 109.2 ?
C1 C2 H4B . . 109.2 ?
H4A C2 H4B . . 107.9 ?
C26 C1 C2 . . 110.97(15) ?
C26 C1 C6 . . 113.77(14) ?
C2 C1 C6 . . 109.36(14) ?
C26 C1 H5 . . 107.5 ?
C2 C1 H5 . . 107.5 ?
C6 C1 H5 . . 107.5 ?
C7 C6 C5 . . 110.47(14) ?
C7 C6 C19 . . 105.98(14) ?
C5 C6 C19 . . 108.03(14) ?
C7 C6 C1 . . 108.50(14) ?
C5 C6 C1 . . 110.72(14) ?
C19 C6 C1 . . 113.04(14) ?
C18 C19 C6 . . 116.21(14) ?
C18 C19 H7A . . 108.2 ?
C6 C19 H7A . . 108.2 ?
C18 C19 H7B . . 108.2 ?
C6 C19 H7B . . 108.2 ?
H7A C19 H7B . . 107.4 ?
C17 C18 C19 . . 112.92(15) ?
C17 C18 H8A . . 109.0 ?
C19 C18 H8A . . 109.0 ?
C17 C18 H8B . . 109.0 ?
C19 C18 H8B . . 109.0 ?
H8A C18 H8B . . 107.8 ?
C16 C17 C18 . . 114.97(15) ?
C16 C17 H9A . . 108.5 ?
C18 C17 H9A . . 108.5 ?
C16 C17 H9B . . 108.5 ?
C18 C17 H9B . . 108.5 ?
H9A C17 H9B . . 107.5 ?
N15 C16 C17 . . 110.75(16) ?
N15 C16 H10A . . 109.5 ?
C17 C16 H10A . . 109.5 ?
N15 C16 H10B . . 109.5 ?
C17 C16 H10B . . 109.5 ?
H10A C16 H10B . . 108.1 ?
N15 C14 C13 . . 125.76(16) ?
N15 C14 H11 . . 117.1 ?
C13 C14 H11 . . 117.1 ?
C14 C13 C24 . . 107.37(14) ?
C14 C13 C12 . . 105.58(14) ?
C24 C13 C12 . . 107.31(14) ?
C14 C13 C20 . . 111.65(14) ?
C24 C13 C20 . . 110.94(14) ?
C12 C13 C20 . . 113.61(14) ?
C11 C12 C13 . . 115.48(15) ?
C11 C12 H13A . . 108.4 ?
C13 C12 H13A . . 108.4 ?
C11 C12 H13B . . 108.4 ?
C13 C12 H13B . . 108.4 ?
H13A C12 H13B . . 107.5 ?
C12 C11 C10 . . 112.45(15) ?
C12 C11 H14A . . 109.1 ?
C10 C11 H14A . . 109.1 ?
C12 C11 H14B . . 109.1 ?
C10 C11 H14B . . 109.1 ?
H14A C11 H14B . . 107.8 ?
C9 C10 C11 . . 112.78(16) ?
C9 C10 H15A . . 109.0 ?
C11 C10 H15A . . 109.0 ?
C9 C10 H15B . . 109.0 ?
C11 C10 H15B . . 109.0 ?
H15A C10 H15B . . 107.8 ?
N8 C9 C10 . . 110.21(15) ?
N8 C9 H16A . . 109.6 ?
C10 C9 H16A . . 109.6 ?
N8 C9 H16B . . 109.6 ?
C10 C9 H16B . . 109.6 ?
H16A C9 H16B . . 108.1 ?
N8 C7 C6 . . 122.82(16) ?
N8 C7 H17 . . 118.6 ?
C6 C7 H17 . . 118.6 ?
C23 C24 C13 . . 113.04(15) ?
C23 C24 H24A . . 109.0 ?
C13 C24 H24A . . 109.0 ?
C23 C24 H24B . . 109.0 ?
C13 C24 H24B . . 109.0 ?
H24A C24 H24B . . 107.8 ?
C22 C23 C24 . . 110.26(16) ?
C22 C23 H19A . . 109.6 ?
C24 C23 H19A . . 109.6 ?
C22 C23 H19B . . 109.6 ?
C24 C23 H19B . . 109.6 ?
H19A C23 H19B . . 108.1 ?
C31 C22 C23 . . 122.99(19) ?
C31 C22 C21 . . 123.65(19) ?
C23 C22 C21 . . 113.35(16) ?
C22 C21 C20 . . 112.61(15) ?
C22 C21 H21A . . 109.1 ?
C20 C21 H21A . . 109.1 ?
C22 C21 H21B . . 109.1 ?
C20 C21 H21B . . 109.1 ?
H21A C21 H21B . . 107.8 ?
C32 C20 C21 . . 111.26(15) ?
C32 C20 C13 . . 113.04(14) ?
C21 C20 C13 . . 110.28(14) ?
C32 C20 H22 . . 107.3 ?
C21 C20 H22 . . 107.3 ?
C13 C20 H22 . . 107.3 ?
C3 C25 H23A . . 120.0 ?
C3 C25 H23B . . 120.0 ?
H23A C25 H23B . . 120.0 ?
O2 C26 C27 . . 100.21(15) ?
O2 C26 C1 . . 109.10(14) ?
C27 C26 C1 . . 117.03(15) ?
O2 C26 H24 . . 110.0 ?
C27 C26 H24 . . 110.0 ?
C1 C26 H24 . . 110.0 ?
O1 C27 C26 . . 102.98(16) ?
O1 C27 H25A . . 111.2 ?
C26 C27 H25A . . 111.2 ?
O1 C27 H25B . . 111.2 ?
C26 C27 H25B . . 111.2 ?
H25A C27 H25B . . 109.1 ?
O2 C28 O1 . . 106.40(15) ?
O2 C28 C29 . . 107.56(17) ?
O1 C28 C29 . . 110.7(2) ?
O2 C28 C30 . . 110.74(19) ?
O1 C28 C30 . . 107.89(18) ?
C29 C28 C30 . . 113.4(2) ?
C28 C29 H27A . . 109.5 ?
C28 C29 H27B . . 109.5 ?
H27A C29 H27B . . 109.5 ?
C28 C29 H27C . . 109.5 ?
H27A C29 H27C . . 109.5 ?
H27B C29 H27C . . 109.5 ?
C28 C30 H28A . . 109.5 ?
C28 C30 H28B . . 109.5 ?
H28A C30 H28B . . 109.5 ?
C28 C30 H28C . . 109.5 ?
H28A C30 H28C . . 109.5 ?
H28B C30 H28C . . 109.5 ?
C22 C31 H29A . . 120.0 ?
C22 C31 H29B . . 120.0 ?
H29A C31 H29B . . 120.0 ?
O3 C32 C33 . . 100.30(15) ?
O3 C32 C20 . . 109.32(15) ?
C33 C32 C20 . . 117.28(15) ?
O3 C32 H30 . . 109.8 ?
C33 C32 H30 . . 109.8 ?
C20 C32 H30 . . 109.8 ?
O4 C33 C32 . . 102.53(15) ?
O4 C33 H31A . . 111.3 ?
C32 C33 H31A . . 111.3 ?
O4 C33 H31B . . 111.3 ?
C32 C33 H31B . . 111.3 ?
H31A C33 H31B . . 109.2 ?
O4 C34 O3 . . 106.23(15) ?
O4 C34 C36 . . 110.57(17) ?
O3 C34 C36 . . 108.03(16) ?
O4 C34 C35 . . 108.48(17) ?
O3 C34 C35 . . 110.33(17) ?
C36 C34 C35 . . 112.99(19) ?
C34 C36 H33A . . 109.5 ?
C34 C36 H33B . . 109.5 ?
H33A C36 H33B . . 109.5 ?
C34 C36 H33C . . 109.5 ?
H33A C36 H33C . . 109.5 ?
H33B C36 H33C . . 109.5 ?
C34 C35 H34A . . 109.5 ?
C34 C35 H34B . . 109.5 ?
H34A C35 H34B . . 109.5 ?
C34 C35 H34C . . 109.5 ?
H34A C35 H34C . . 109.5 ?
H34B C35 H34C . . 109.5 ?
C14 N15 C16 . . 117.19(16) ?
C7 N8 C9 . . 118.06(16) ?
C27 O1 C28 . . 107.81(15) ?
C28 O2 C26 . . 107.24(14) ?
C34 O3 C32 . . 108.65(14) ?
C34 O4 C33 . . 107.11(14) ?

loop_
_geom_bond_atom_site_label_1
_geom_bond_atom_site_label_2
_geom_bond_site_symmetry_2
_geom_bond_distance
_geom_bond_publ_flag
C5 C4 . 1.536(3) ?
C5 C6 . 1.546(2) ?
C5 H1A . 0.9700 ?
C5 H1B . 0.9700 ?
C4 C3 . 1.507(3) ?
C4 H2A . 0.9700 ?
C4 H2B . 0.9700 ?
C3 C25 . 1.327(3) ?
C3 C2 . 1.509(3) ?
C2 C1 . 1.547(2) ?
C2 H4A . 0.9700 ?
C2 H4B . 0.9700 ?
C1 C26 . 1.529(2) ?
C1 C6 . 1.557(2) ?
C1 H5 . 0.9800 ?
C6 C7 . 1.523(2) ?
C6 C19 . 1.554(2) ?
C19 C18 . 1.535(2) ?
C19 H7A . 0.9700 ?
C19 H7B . 0.9700 ?
C18 C17 . 1.531(3) ?
C18 H8A . 0.9700 ?
C18 H8B . 0.9700 ?
C17 C16 . 1.527(3) ?
C17 H9A . 0.9700 ?
C17 H9B . 0.9700 ?
C16 N15 . 1.468(2) ?
C16 H10A . 0.9700 ?
C16 H10B . 0.9700 ?
C14 N15 . 1.258(2) ?
C14 C13 . 1.518(2) ?
C14 H11 . 0.9300 ?
C13 C24 . 1.547(3) ?
C13 C12 . 1.554(2) ?
C13 C20 . 1.560(2) ?
C12 C11 . 1.525(3) ?
C12 H13A . 0.9700 ?
C12 H13B . 0.9700 ?
C11 C10 . 1.530(2) ?
C11 H14A . 0.9700 ?
C11 H14B . 0.9700 ?
C10 C9 . 1.526(3) ?
C10 H15A . 0.9700 ?
C10 H15B . 0.9700 ?
C9 N8 . 1.462(2) ?
C9 H16A . 0.9700 ?
C9 H16B . 0.9700 ?
C7 N8 . 1.259(2) ?
C7 H17 . 0.9300 ?
C24 C23 . 1.535(3) ?
C24 H24A . 0.9700 ?
C24 H24B . 0.9700 ?
C23 C22 . 1.506(3) ?
C23 H19A . 0.9700 ?
C23 H19B . 0.9700 ?
C22 C31 . 1.326(3) ?
C22 C21 . 1.509(3) ?
C21 C20 . 1.552(2) ?
C21 H21A . 0.9700 ?
C21 H21B . 0.9700 ?
C20 C32 . 1.532(3) ?
C20 H22 . 0.9800 ?
C25 H23A . 0.9300 ?
C25 H23B . 0.9300 ?
C26 O2 . 1.439(2) ?
C26 C27 . 1.523(3) ?
C26 H24 . 0.9800 ?
C27 O1 . 1.428(2) ?
C27 H25A . 0.9700 ?
C27 H25B . 0.9700 ?
C28 O2 . 1.427(2) ?
C28 O1 . 1.430(3) ?
C28 C29 . 1.505(3) ?
C28 C30 . 1.511(3) ?
C29 H27A . 0.9600 ?
C29 H27B . 0.9600 ?
C29 H27C . 0.9600 ?
C30 H28A . 0.9600 ?
C30 H28B . 0.9600 ?
C30 H28C . 0.9600 ?
C31 H29A . 0.9300 ?
C31 H29B . 0.9300 ?
C32 O3 . 1.449(2) ?
C32 C33 . 1.524(3) ?
C32 H30 . 0.9800 ?
C33 O4 . 1.433(2) ?
C33 H31A . 0.9700 ?
C33 H31B . 0.9700 ?
C34 O4 . 1.432(2) ?
C34 O3 . 1.430(2) ?
C34 C36 . 1.514(3) ?
C34 C35 . 1.512(3) ?
C36 H33A . 0.9600 ?
C36 H33B . 0.9600 ?
C36 H33C . 0.9600 ?
C35 H34A . 0.9600 ?
C35 H34B . 0.9600 ?
C35 H34C . 0.9600 ?

loop_
_cod_related_entry_id
_cod_related_entry_database
_cod_related_entry_code
1 ChemSpider 30656110
